data_2203403
loop_
_publ_author_name
'Jonathan D Crane'
'Nigel Young'

_publ_section_title
;
 Hydridotetrakis(triphenylphosphito)cobalt(I)
;
_journal_issue 4
_journal_name_full 'Acta Crystallographica Section E'
_journal_page_first m487
_journal_page_last m488
_journal_paper_doi 10.1107/S1600536804007093
_journal_volume 60
_journal_year 2004
_chemical_formula_iupac '[Co H (C18 H15 O3 P)4]'
_chemical_formula_moiety 'C72 H61 Co O12 P4'
_chemical_formula_sum 'C72 H61 Co O12 P4'
_chemical_formula_weight 1301.02
_chemical_name_systematic
;
Hydridotetrakis(triphenylphosphite)cobalt(I)
;
_space_group_IT_number 9
_symmetry_cell_setting monoclinic
_symmetry_space_group_name_Hall 'C -2yc'
_symmetry_space_group_name_H-M 'C 1 c 1'
_atom_sites_solution_hydrogens geom
_atom_sites_solution_primary direct
_atom_sites_solution_secondary difmap
_cell_angle_alpha 90.00
_cell_angle_beta 100.117(5)
_cell_angle_gamma 90.00
_cell_formula_units_Z 4
_cell_length_a 20.2331(14)
_cell_length_b 17.2635(10)
_cell_length_c 18.3682(11)
_cell_measurement_reflns_used 17065
_cell_measurement_temperature 150(2)
_cell_measurement_theta_max 28.00
_cell_measurement_theta_min 2.03
_cell_volume 6316.1(7)
_computing_cell_refinement X-AREA
_computing_data_collection 'X-AREA (Stoe & Cie, 2001)'
_computing_data_reduction 'X-RED (Stoe & Cie, 2001)'
_computing_molecular_graphics 'ORTEP-3 for Windows (Farrugia, 1997)'
_computing_publication_material
;
WinGX (Farrugia, 1999) and PLATON (Spek, 2001)
;
_computing_structure_refinement 'SHELXL97 (Sheldrick, 1997)'
_computing_structure_solution
;
X-STEP32 (Stoe & Cie, 2001) and WinGX (Farrugia, 1999)
;
_diffrn_ambient_temperature 150(2)
_diffrn_measured_fraction_theta_full 1.000
_diffrn_measured_fraction_theta_max 1.000
_diffrn_measurement_device_type 'Stoe IPDS-II area-detector'
_diffrn_measurement_method '\f and \w'
_diffrn_radiation_monochromator graphite
_diffrn_radiation_source 'fine-focus sealed tube'
_diffrn_radiation_type MoK\a
_diffrn_radiation_wavelength 0.71073
_diffrn_reflns_av_R_equivalents 0.0515
_diffrn_reflns_av_sigmaI/netI 0.0923
_diffrn_reflns_limit_h_max 26
_diffrn_reflns_limit_h_min -26
_diffrn_reflns_limit_k_max 22
_diffrn_reflns_limit_k_min -22
_diffrn_reflns_limit_l_max 24
_diffrn_reflns_limit_l_min -24
_diffrn_reflns_number 35963
_diffrn_reflns_theta_full 28.00
_diffrn_reflns_theta_max 28.00
_diffrn_reflns_theta_min 2.03
_diffrn_standards_decay_% 0
_diffrn_standards_number 0
_exptl_absorpt_coefficient_mu 0.437
_exptl_absorpt_correction_T_max 0.9304
_exptl_absorpt_correction_T_min 0.8026
_exptl_absorpt_correction_type numerical
_exptl_absorpt_process_details '(X-SHAPE; Stoe & Cie, 2001)'
_exptl_crystal_colour 'pale yellow'
_exptl_crystal_density_diffrn 1.368
_exptl_crystal_density_method 'not measured'
_exptl_crystal_description block
_exptl_crystal_F_000 2704
_exptl_crystal_size_max 0.60
_exptl_crystal_size_mid 0.20
_exptl_crystal_size_min 0.20
_refine_diff_density_max 0.310
_refine_diff_density_min -0.245
_refine_ls_abs_structure_details 'Flack (1983), 7006 Friedel pairs'
_refine_ls_abs_structure_Flack -0.022(9)
_refine_ls_extinction_method none
_refine_ls_goodness_of_fit_ref 0.801
_refine_ls_hydrogen_treatment mixed
_refine_ls_matrix_type full
_refine_ls_number_parameters 821
_refine_ls_number_reflns 14644
_refine_ls_number_restraints 14
_refine_ls_restrained_S_all 0.801
_refine_ls_R_factor_all 0.0598
_refine_ls_R_factor_gt 0.0361
_refine_ls_shift/su_max 0.001
_refine_ls_shift/su_mean 0.000
_refine_ls_structure_factor_coef Fsqd
_refine_ls_weighting_details 'calc w = 1/[\s^2^(Fo^2^)+(0.0277P)^2^] where P = (Fo^2^+2Fc^2^)/3'
_refine_ls_weighting_scheme calc
_refine_ls_wR_factor_gt 0.0648
_refine_ls_wR_factor_ref 0.0688
_reflns_number_gt 10146
_reflns_number_total 14644
_reflns_threshold_expression I>2\s(I)
_cod_data_source_file ci6351.cif
_cod_data_source_block I
_cod_original_sg_symbol_H-M Cc
_cod_database_code 2203403
_cod_database_fobs_code 2203403

loop_
_symmetry_equiv_pos_as_xyz
'x, y, z'
'x, -y, z+1/2'
'x+1/2, y+1/2, z'
'x+1/2, -y+1/2, z+1/2'

loop_
_atom_site_label
_atom_site_fract_x
_atom_site_fract_y
_atom_site_fract_z
_atom_site_U_iso_or_equiv
_atom_site_adp_type
_atom_site_calc_flag
_atom_site_refinement_flags
_atom_site_occupancy
_atom_site_disorder_assembly
_atom_site_disorder_group
_atom_site_type_symbol
Co1 0.103899(17) 0.756339(19) -0.021400(19) 0.01877(8) Uani d . 1 . . Co
H1 0.0443(13) 0.7546(15) 0.0035(14) 0.023 Uiso d . 1 . . H
P1 0.19471(3) 0.75601(4) -0.06392(4) 0.01935(14) Uani d . 1 . . P
P2 0.04838(3) 0.67294(4) -0.08808(4) 0.01992(15) Uani d . 1 . . P
P3 0.13500(4) 0.72342(4) 0.08881(4) 0.02127(15) Uani d . 1 . . P
P4 0.07496(4) 0.87181(4) -0.03594(4) 0.02348(16) Uani d . 1 . . P
O1 0.26053(9) 0.78802(11) -0.00991(10) 0.0250(4) Uani d . 1 . . O
O2 0.22004(9) 0.67327(10) -0.08955(10) 0.0219(4) Uani d . 1 . . O
O3 0.19397(9) 0.80837(10) -0.13674(10) 0.0236(4) Uani d . 1 . . O
O4 -0.03097(9) 0.68835(11) -0.11680(11) 0.0274(4) Uani d . 1 . . O
O5 0.06847(10) 0.65581(11) -0.16807(11) 0.0262(4) Uani d . 1 A . O
O6 0.03678(9) 0.58566(10) -0.05793(11) 0.0237(4) Uani d . 1 . . O
O7 0.08540(9) 0.66422(10) 0.12240(11) 0.0255(4) Uani d . 1 . . O
O8 0.13838(10) 0.78519(11) 0.15646(11) 0.0282(5) Uani d . 1 . . O
O9 0.20639(9) 0.67837(11) 0.10904(11) 0.0272(4) Uani d . 1 . . O
O10 0.13205(9) 0.93648(10) -0.04184(12) 0.0303(5) Uani d . 1 . . O
O11 0.04527(10) 0.91427(10) 0.03008(12) 0.0307(5) Uani d . 1 . . O
O12 0.01352(10) 0.89980(11) -0.10054(12) 0.0323(5) Uani d . 1 . . O
C1 0.31024(14) 0.83781(16) -0.02850(16) 0.0241(6) Uani d . 1 . . C
C2 0.37391(14) 0.81032(18) -0.02789(16) 0.0296(7) Uani d . 1 . . C
H2 0.3846 0.7577 -0.0161 0.035 Uiso calc R 1 . . H
C3 0.42232(15) 0.8605(2) -0.04477(18) 0.0368(8) Uani d . 1 . . C
H3 0.4667 0.8420 -0.0437 0.044 Uiso calc R 1 . . H
C4 0.40762(17) 0.9366(2) -0.06304(19) 0.0411(9) Uani d . 1 . . C
H4 0.4410 0.9700 -0.0762 0.049 Uiso calc R 1 . . H
C5 0.34382(17) 0.96370(19) -0.06186(19) 0.0406(8) Uani d . 1 . . C
H5 0.3334 1.0163 -0.0738 0.049 Uiso calc R 1 . . H
C6 0.29453(16) 0.91532(17) -0.04352(18) 0.0344(7) Uani d . 1 . . C
H6 0.2510 0.9347 -0.0413 0.041 Uiso calc R 1 . . H
C7 0.28566(13) 0.64342(14) -0.07817(16) 0.0217(6) Uani d . 1 . . C
C8 0.30990(15) 0.60685(15) -0.01168(17) 0.0276(7) Uani d . 1 . . C
H8 0.2837 0.6050 0.0265 0.033 Uiso calc R 1 . . H
C9 0.37274(15) 0.57318(17) -0.00182(18) 0.0334(7) Uani d . 1 . . C
H9 0.3894 0.5475 0.0434 0.040 Uiso calc R 1 . . H
C10 0.41186(15) 0.57600(17) -0.05613(19) 0.0352(7) Uani d . 1 . . C
H10 0.4552 0.5530 -0.0485 0.042 Uiso calc R 1 . . H
C11 0.38691(15) 0.61291(16) -0.12176(18) 0.0330(7) Uani d . 1 . . C
H11 0.4136 0.6155 -0.1594 0.040 Uiso calc R 1 . . H
C12 0.32356(14) 0.64634(15) -0.13385(17) 0.0273(6) Uani d . 1 . . C
H12 0.3065 0.6708 -0.1796 0.033 Uiso calc R 1 . . H
C13 0.21879(14) 0.79069(15) -0.20141(15) 0.0221(6) Uani d . 1 . . C
C14 0.18526(15) 0.73684(17) -0.24985(16) 0.0310(7) Uani d . 1 . . C
H14 0.1468 0.7107 -0.2391 0.037 Uiso calc R 1 . . H
C15 0.20914(17) 0.72202(19) -0.31432(17) 0.0378(8) Uani d . 1 . . C
H15 0.1871 0.6844 -0.3478 0.045 Uiso calc R 1 . . H
C16 0.26422(16) 0.76036(18) -0.33137(17) 0.0363(7) Uani d . 1 . . C
H16 0.2798 0.7498 -0.3762 0.044 Uiso calc R 1 . . H
C17 0.29628(16) 0.81451(17) -0.28201(17) 0.0336(7) Uani d . 1 . . C
H17 0.3342 0.8415 -0.2931 0.040 Uiso calc R 1 . . H
C18 0.27371(15) 0.82980(16) -0.21641(17) 0.0292(7) Uani d . 1 . . C
H18 0.2960 0.8668 -0.1824 0.035 Uiso calc R 1 . . H
C19 -0.08530(14) 0.67771(15) -0.08145(17) 0.0249(6) Uani d . 1 . . C
C20 -0.07935(15) 0.65982(16) -0.00686(18) 0.0292(7) Uani d . 1 . . C
H20 -0.0365 0.6526 0.0231 0.035 Uiso calc R 1 . . H
C21 -0.13725(18) 0.65270(18) 0.0227(2) 0.0408(8) Uani d . 1 . . C
H21 -0.1339 0.6408 0.0738 0.049 Uiso calc R 1 . . H
C22 -0.20006(18) 0.6625(2) -0.0202(2) 0.0502(10) Uani d . 1 . . C
H22 -0.2394 0.6572 0.0010 0.060 Uiso calc R 1 . . H
C23 -0.20496(17) 0.6799(2) -0.0938(3) 0.0522(10) Uani d . 1 . . C
H23 -0.2479 0.6869 -0.1237 0.063 Uiso calc R 1 . . H
C24 -0.14745(15) 0.68737(18) -0.1250(2) 0.0396(8) Uani d . 1 . . C
H24 -0.1510 0.6991 -0.1761 0.047 Uiso calc R 1 . . H
C25 0.02609(14) 0.61999(18) -0.22716(17) 0.0293(7) Uani d D 1 . . C
C26 0.0033(4) 0.6650(4) -0.2871(4) 0.0420(16) Uani d PD 0.724(17) A 1 C
H26 0.0143 0.7185 -0.2865 0.050 Uiso calc PR 0.724(17) A 1 H
C27 -0.0357(5) 0.6329(5) -0.3490(4) 0.0572(19) Uani d PD 0.724(17) A 1 C
H27 -0.0538 0.6640 -0.3904 0.069 Uiso calc PR 0.724(17) A 1 H
C28 -0.0477(4) 0.5543(6) -0.3487(6) 0.0505(19) Uani d PD 0.724(17) A 1 C
H28 -0.0720 0.5314 -0.3923 0.061 Uiso calc PR 0.724(17) A 1 H
C29 -0.0265(5) 0.5070(8) -0.2886(6) 0.050(2) Uani d PD 0.724(17) A 1 C
H29 -0.0375 0.4535 -0.2891 0.060 Uiso calc PR 0.724(17) A 1 H
C30 0.0124(5) 0.5425(3) -0.2268(6) 0.0387(16) Uani d PD 0.724(17) A 1 C
H30 0.0293 0.5124 -0.1843 0.046 Uiso calc PR 0.724(17) A 1 H
C76 -0.0175(8) 0.6699(10) -0.2724(9) 0.0420(16) Uani d PD 0.276(17) A 2 C
H76 -0.0188 0.7237 -0.2617 0.050 Uiso calc PR 0.276(17) A 2 H
C77 -0.0589(11) 0.6381(15) -0.3336(10) 0.0572(19) Uani d PD 0.276(17) A 2 C
H77 -0.0874 0.6730 -0.3645 0.069 Uiso calc PR 0.276(17) A 2 H
C78 -0.0629(13) 0.5606(16) -0.3540(18) 0.0505(19) Uani d PD 0.276(17) A 2 C
H78 -0.0918 0.5396 -0.3957 0.061 Uiso calc PR 0.276(17) A 2 H
C79 -0.0173(12) 0.519(2) -0.3035(16) 0.050(2) Uani d PD 0.276(17) A 2 C
H79 -0.0161 0.4652 -0.3139 0.060 Uiso calc PR 0.276(17) A 2 H
C80 0.0268(13) 0.5417(7) -0.2404(15) 0.0387(16) Uani d PD 0.276(17) A 2 C
H80 0.0547 0.5064 -0.2094 0.046 Uiso calc PR 0.276(17) A 2 H
C31 0.08455(13) 0.53022(14) -0.03056(16) 0.0221(6) Uani d . 1 . . C
C32 0.14181(15) 0.51687(15) -0.06049(16) 0.0273(7) Uani d . 1 . . C
H32 0.1531 0.5498 -0.0979 0.033 Uiso calc R 1 . . H
C33 0.18210(15) 0.45452(17) -0.03455(18) 0.0323(7) Uani d . 1 . . C
H33 0.2219 0.4452 -0.0540 0.039 Uiso calc R 1 . . H
C34 0.16591(16) 0.40610(18) 0.01851(18) 0.0364(8) Uani d . 1 . . C
H34 0.1936 0.3628 0.0346 0.044 Uiso calc R 1 . . H
C35 0.10881(16) 0.42044(19) 0.04879(19) 0.0403(8) Uani d . 1 . . C
H35 0.0974 0.3870 0.0858 0.048 Uiso calc R 1 . . H
C36 0.06856(15) 0.48365(17) 0.02484(18) 0.0323(7) Uani d . 1 . . C
H36 0.0303 0.4948 0.0464 0.039 Uiso calc R 1 . . H
C37 0.05452(14) 0.67947(15) 0.18360(15) 0.0238(6) Uani d . 1 . . C
C38 -0.00157(15) 0.72626(16) 0.17483(17) 0.0284(7) Uani d . 1 . . C
H38 -0.0184 0.7491 0.1282 0.034 Uiso calc R 1 . . H
C39 -0.03289(15) 0.73954(17) 0.23442(18) 0.0354(7) Uani d . 1 . . C
H39 -0.0712 0.7722 0.2289 0.043 Uiso calc R 1 . . H
C40 -0.00918(17) 0.70600(18) 0.30175(19) 0.0392(8) Uani d . 1 . . C
H40 -0.0315 0.7147 0.3424 0.047 Uiso calc R 1 . . H
C41 0.04738(17) 0.65938(18) 0.31012(18) 0.0379(8) Uani d . 1 . . C
H41 0.0641 0.6366 0.3568 0.045 Uiso calc R 1 . . H
C42 0.07966(15) 0.64578(17) 0.25097(17) 0.0314(7) Uani d . 1 . . C
H42 0.1185 0.6138 0.2566 0.038 Uiso calc R 1 . . H
C43 0.17956(15) 0.84901(16) 0.17300(17) 0.0261(6) Uani d . 1 . . C
C44 0.16356(18) 0.8966(2) 0.2266(2) 0.0472(10) Uani d . 1 . . C
H44 0.1248 0.8869 0.2478 0.057 Uiso calc R 1 . . H
C45 0.2050(2) 0.9598(2) 0.2499(3) 0.0682(14) Uani d . 1 . . C
H45 0.1940 0.9937 0.2868 0.082 Uiso calc R 1 . . H
C46 0.2611(2) 0.9732(2) 0.2200(2) 0.0602(11) Uani d . 1 . . C
H46 0.2903 1.0147 0.2377 0.072 Uiso calc R 1 . . H
C47 0.2747(2) 0.9267(2) 0.1650(2) 0.0629(12) Uani d . 1 . . C
H47 0.3123 0.9380 0.1422 0.075 Uiso calc R 1 . . H
C48 0.23477(19) 0.8630(2) 0.1413(2) 0.0494(10) Uani d . 1 . . C
H48 0.2456 0.8297 0.1039 0.059 Uiso calc R 1 . . H
C49 0.22635(14) 0.63535(17) 0.17413(16) 0.0259(6) Uani d . 1 . . C
C50 0.25041(15) 0.67167(17) 0.24024(17) 0.0304(7) Uani d . 1 . . C
H50 0.2533 0.7266 0.2429 0.036 Uiso calc R 1 . . H
C51 0.27038(16) 0.62688(19) 0.30295(18) 0.0360(8) Uani d . 1 . . C
H51 0.2862 0.6512 0.3491 0.043 Uiso calc R 1 . . H
C52 0.26734(17) 0.54701(19) 0.29842(19) 0.0375(8) Uani d . 1 . . C
H52 0.2817 0.5164 0.3413 0.045 Uiso calc R 1 . . H
C53 0.24348(19) 0.5119(2) 0.2318(2) 0.0432(9) Uani d . 1 . . C
H53 0.2413 0.4569 0.2290 0.052 Uiso calc R 1 . . H
C54 0.22252(16) 0.55582(18) 0.16852(19) 0.0356(8) Uani d . 1 . . C
H54 0.2060 0.5316 0.1225 0.043 Uiso calc R 1 . . H
C55 0.12062(15) 1.01700(16) -0.03703(19) 0.0320(7) Uani d . 1 . . C
C56 0.13762(18) 1.05215(19) 0.0305(2) 0.0416(9) Uani d . 1 . . C
H56 0.1548 1.0231 0.0736 0.050 Uiso calc R 1 . . H
C57 0.1287(2) 1.1328(2) 0.0337(3) 0.0591(12) Uani d . 1 . . C
H57 0.1397 1.1587 0.0799 0.071 Uiso calc R 1 . . H
C58 0.1044(2) 1.17443(18) -0.0287(3) 0.0597(11) Uani d . 1 . . C
H58 0.0986 1.2289 -0.0256 0.072 Uiso calc R 1 . . H
C59 0.0885(2) 1.1379(2) -0.0952(3) 0.0600(12) Uani d . 1 . . C
H59 0.0722 1.1671 -0.1385 0.072 Uiso calc R 1 . . H
C60 0.09606(18) 1.05783(18) -0.1001(2) 0.0431(9) Uani d . 1 . . C
H60 0.0844 1.0320 -0.1462 0.052 Uiso calc R 1 . . H
C61 -0.01401(14) 0.90359(15) 0.05594(17) 0.0272(7) Uani d . 1 . . C
C62 -0.07014(15) 0.86666(16) 0.01733(19) 0.0322(7) Uani d . 1 . . C
H62 -0.0694 0.8443 -0.0298 0.039 Uiso calc R 1 . . H
C63 -0.12749(17) 0.86302(18) 0.0488(2) 0.0426(9) Uani d . 1 . . C
H63 -0.1659 0.8372 0.0228 0.051 Uiso calc R 1 . . H
C64 -0.13066(19) 0.89497(18) 0.1154(2) 0.0495(10) Uani d . 1 . . C
H64 -0.1710 0.8926 0.1352 0.059 Uiso calc R 1 . . H
C65 -0.0740(2) 0.93125(19) 0.1544(2) 0.0457(10) Uani d . 1 . . C
H65 -0.0754 0.9535 0.2014 0.055 Uiso calc R 1 . . H
C66 -0.01565(17) 0.93515(16) 0.12510(18) 0.0334(7) Uani d . 1 . . C
H66 0.0232 0.9593 0.1522 0.040 Uiso calc R 1 . . H
C67 0.00727(15) 0.88506(17) -0.17598(19) 0.0331(7) Uani d . 1 . . C
C68 0.06069(17) 0.88729(18) -0.21262(19) 0.0370(8) Uani d . 1 . . C
H68 0.1049 0.8953 -0.1862 0.044 Uiso calc R 1 . . H
C69 0.0493(2) 0.8776(2) -0.2889(2) 0.0483(9) Uani d . 1 . . C
H69 0.0861 0.8785 -0.3147 0.058 Uiso calc R 1 . . H
C70 -0.0144(2) 0.8669(2) -0.3275(2) 0.0606(12) Uani d . 1 . . C
H70 -0.0216 0.8612 -0.3797 0.073 Uiso calc R 1 . . H
C71 -0.0679(2) 0.8644(3) -0.2904(3) 0.0679(13) Uani d . 1 . . C
H71 -0.1121 0.8564 -0.3168 0.082 Uiso calc R 1 . . H
C72 -0.05684(19) 0.8735(2) -0.2144(2) 0.0553(10) Uani d . 1 . . C
H72 -0.0936 0.8718 -0.1885 0.066 Uiso calc R 1 . . H

loop_
_atom_site_aniso_label
_atom_site_aniso_U_11
_atom_site_aniso_U_22
_atom_site_aniso_U_33
_atom_site_aniso_U_12
_atom_site_aniso_U_13
_atom_site_aniso_U_23
Co1 0.01937(17) 0.01814(17) 0.02013(19) -0.00057(17) 0.00713(14) -0.00002(18)
P1 0.0200(3) 0.0191(3) 0.0200(4) -0.0007(3) 0.0064(3) -0.0004(3)
P2 0.0197(4) 0.0212(3) 0.0192(4) -0.0014(3) 0.0045(3) 0.0017(3)
P3 0.0230(4) 0.0222(3) 0.0199(4) -0.0033(3) 0.0072(3) -0.0023(3)
P4 0.0228(4) 0.0207(3) 0.0293(4) 0.0019(3) 0.0112(3) 0.0018(3)
O1 0.0252(10) 0.0294(10) 0.0213(11) -0.0059(8) 0.0065(8) -0.0028(9)
O2 0.0208(10) 0.0207(9) 0.0238(11) 0.0007(8) 0.0026(8) -0.0007(8)
O3 0.0276(11) 0.0216(9) 0.0235(11) 0.0037(8) 0.0097(9) 0.0019(8)
O4 0.0207(10) 0.0342(11) 0.0277(11) -0.0011(8) 0.0052(9) 0.0049(9)
O5 0.0279(11) 0.0327(10) 0.0183(11) -0.0054(9) 0.0050(8) -0.0028(9)
O6 0.0208(10) 0.0231(9) 0.0265(11) -0.0039(8) 0.0020(8) 0.0014(8)
O7 0.0303(11) 0.0254(10) 0.0231(11) -0.0058(8) 0.0106(9) -0.0028(8)
O8 0.0347(12) 0.0292(10) 0.0231(11) -0.0112(9) 0.0114(9) -0.0091(9)
O9 0.0241(10) 0.0345(10) 0.0227(11) 0.0011(9) 0.0030(8) 0.0015(9)
O10 0.0303(12) 0.0197(9) 0.0446(13) 0.0019(8) 0.0165(10) 0.0008(9)
O11 0.0309(11) 0.0230(10) 0.0430(13) -0.0007(8) 0.0196(10) -0.0038(9)
O12 0.0278(11) 0.0345(11) 0.0363(14) 0.0085(9) 0.0102(9) 0.0080(10)
C1 0.0210(14) 0.0304(15) 0.0217(16) -0.0095(12) 0.0061(12) -0.0082(12)
C2 0.0258(16) 0.0387(16) 0.0237(17) -0.0032(13) 0.0030(13) -0.0095(13)
C3 0.0217(15) 0.058(2) 0.0317(18) -0.0080(14) 0.0084(13) -0.0156(16)
C4 0.039(2) 0.052(2) 0.033(2) -0.0275(16) 0.0103(16) -0.0103(16)
C5 0.047(2) 0.0336(17) 0.042(2) -0.0173(16) 0.0088(17) -0.0075(15)
C6 0.0331(17) 0.0282(15) 0.044(2) -0.0059(13) 0.0114(15) -0.0068(14)
C7 0.0199(14) 0.0154(12) 0.0296(17) 0.0014(10) 0.0039(12) -0.0031(12)
C8 0.0314(17) 0.0262(14) 0.0259(17) 0.0003(12) 0.0074(13) 0.0035(12)
C9 0.0322(17) 0.0308(15) 0.0343(19) 0.0034(13) -0.0022(14) 0.0043(14)
C10 0.0234(16) 0.0326(16) 0.049(2) 0.0095(13) 0.0059(15) 0.0031(15)
C11 0.0307(16) 0.0340(15) 0.0375(19) 0.0055(13) 0.0150(14) -0.0006(14)
C12 0.0292(16) 0.0255(14) 0.0281(17) 0.0036(12) 0.0080(13) 0.0013(12)
C13 0.0244(15) 0.0236(13) 0.0204(15) 0.0056(11) 0.0099(12) 0.0031(12)
C14 0.0293(15) 0.0360(17) 0.0278(17) -0.0053(13) 0.0055(13) 0.0001(14)
C15 0.052(2) 0.0393(18) 0.0221(17) -0.0074(15) 0.0075(15) -0.0074(14)
C16 0.0494(18) 0.0377(17) 0.0269(16) 0.0068(15) 0.0208(14) 0.0008(15)
C17 0.0365(18) 0.0322(15) 0.0372(19) -0.0015(13) 0.0206(15) 0.0043(14)
C18 0.0336(16) 0.0256(15) 0.0314(18) -0.0029(13) 0.0135(14) 0.0000(13)
C19 0.0204(14) 0.0211(13) 0.0334(18) -0.0006(11) 0.0056(13) -0.0025(13)
C20 0.0276(16) 0.0301(15) 0.0321(18) -0.0034(12) 0.0112(14) -0.0084(13)
C21 0.047(2) 0.0345(17) 0.047(2) -0.0042(15) 0.0240(17) -0.0077(15)
C22 0.033(2) 0.044(2) 0.080(3) -0.0033(16) 0.028(2) -0.008(2)
C23 0.0218(17) 0.055(2) 0.079(3) 0.0043(16) 0.0052(18) 0.003(2)
C24 0.0288(17) 0.0361(17) 0.051(2) 0.0032(13) 0.0002(16) 0.0077(16)
C25 0.0235(15) 0.0440(17) 0.0209(16) -0.0003(13) 0.0048(12) -0.0036(14)
C26 0.042(4) 0.059(3) 0.025(3) -0.009(3) 0.005(2) 0.008(2)
C27 0.048(5) 0.098(4) 0.024(3) -0.001(4) 0.000(3) 0.016(3)
C28 0.015(4) 0.106(4) 0.026(3) 0.009(3) -0.010(4) -0.022(3)
C29 0.037(3) 0.056(5) 0.051(5) 0.004(3) -0.004(3) -0.026(4)
C30 0.036(4) 0.044(2) 0.033(4) 0.008(2) 0.001(2) -0.0176(19)
C76 0.042(4) 0.059(3) 0.025(3) -0.009(3) 0.005(2) 0.008(2)
C77 0.048(5) 0.098(4) 0.024(3) -0.001(4) 0.000(3) 0.016(3)
C78 0.015(4) 0.106(4) 0.026(3) 0.009(3) -0.010(4) -0.022(3)
C79 0.037(3) 0.056(5) 0.051(5) 0.004(3) -0.004(3) -0.026(4)
C80 0.036(4) 0.044(2) 0.033(4) 0.008(2) 0.001(2) -0.0176(19)
C31 0.0207(14) 0.0213(12) 0.0224(15) -0.0026(10) -0.0013(12) 0.0011(12)
C32 0.0313(16) 0.0246(14) 0.0266(18) -0.0036(12) 0.0067(14) 0.0023(12)
C33 0.0313(16) 0.0310(16) 0.0350(19) 0.0022(13) 0.0066(14) 0.0014(14)
C34 0.0365(18) 0.0305(16) 0.040(2) 0.0026(13) 0.0005(15) 0.0108(14)
C35 0.0367(19) 0.0408(19) 0.042(2) -0.0021(15) 0.0046(16) 0.0228(16)
C36 0.0241(15) 0.0404(17) 0.0328(19) -0.0048(13) 0.0064(13) 0.0087(15)
C37 0.0274(15) 0.0226(13) 0.0231(16) -0.0066(11) 0.0091(12) 0.0009(12)
C38 0.0318(16) 0.0276(15) 0.0269(17) -0.0027(12) 0.0081(13) 0.0056(12)
C39 0.0373(17) 0.0323(16) 0.0407(19) 0.0027(14) 0.0180(14) 0.0038(15)
C40 0.050(2) 0.0397(18) 0.0333(19) -0.0034(16) 0.0231(17) -0.0007(15)
C41 0.048(2) 0.0401(17) 0.0272(18) -0.0002(15) 0.0100(15) 0.0084(14)
C42 0.0338(16) 0.0334(15) 0.0279(17) 0.0015(13) 0.0078(13) 0.0071(13)
C43 0.0296(16) 0.0216(13) 0.0264(17) -0.0084(11) 0.0031(13) -0.0033(12)
C44 0.039(2) 0.046(2) 0.060(3) -0.0118(16) 0.0209(18) -0.0304(19)
C45 0.065(3) 0.058(2) 0.088(3) -0.020(2) 0.034(3) -0.053(2)
C46 0.064(3) 0.041(2) 0.077(3) -0.0238(19) 0.017(2) -0.029(2)
C47 0.065(3) 0.063(2) 0.069(3) -0.040(2) 0.034(2) -0.026(2)
C48 0.061(2) 0.051(2) 0.044(2) -0.0294(19) 0.0304(19) -0.0275(18)
C49 0.0207(14) 0.0348(15) 0.0219(16) 0.0029(12) 0.0033(12) 0.0042(13)
C50 0.0305(16) 0.0304(15) 0.0282(18) -0.0020(13) -0.0007(13) 0.0000(13)
C51 0.0398(19) 0.0431(18) 0.0239(18) 0.0030(15) 0.0028(14) 0.0028(15)
C52 0.041(2) 0.0392(18) 0.032(2) 0.0078(15) 0.0060(15) 0.0096(15)
C53 0.061(2) 0.0298(17) 0.040(2) 0.0070(16) 0.0113(18) 0.0003(15)
C54 0.0418(19) 0.0344(17) 0.0313(19) 0.0036(14) 0.0084(15) -0.0036(14)
C55 0.0302(16) 0.0205(14) 0.052(2) -0.0024(12) 0.0250(15) 0.0011(14)
C56 0.047(2) 0.0358(18) 0.047(2) -0.0114(16) 0.0227(18) -0.0072(16)
C57 0.067(3) 0.041(2) 0.082(3) -0.0253(19) 0.048(2) -0.027(2)
C58 0.065(2) 0.0210(15) 0.105(3) -0.005(2) 0.048(2) -0.004(2)
C59 0.068(3) 0.0240(17) 0.092(4) 0.0066(17) 0.025(2) 0.012(2)
C60 0.055(2) 0.0261(15) 0.053(2) 0.0008(15) 0.0216(18) 0.0045(16)
C61 0.0328(16) 0.0172(13) 0.0364(18) 0.0066(12) 0.0192(14) 0.0048(12)
C62 0.0334(17) 0.0234(14) 0.044(2) -0.0006(13) 0.0191(15) -0.0038(14)
C63 0.0375(19) 0.0288(16) 0.067(3) 0.0003(14) 0.0240(18) 0.0064(17)
C64 0.054(2) 0.0293(16) 0.079(3) 0.0053(16) 0.049(2) 0.0084(18)
C65 0.068(3) 0.0324(17) 0.047(2) 0.0107(18) 0.038(2) 0.0076(16)
C66 0.0437(19) 0.0243(14) 0.0351(19) 0.0047(13) 0.0152(15) 0.0027(13)
C67 0.0316(17) 0.0288(15) 0.038(2) 0.0072(13) 0.0045(15) 0.0130(14)
C68 0.0386(19) 0.0312(16) 0.040(2) 0.0105(14) 0.0033(16) 0.0057(15)
C69 0.063(3) 0.043(2) 0.039(2) 0.0209(18) 0.0102(19) 0.0124(17)
C70 0.086(3) 0.048(2) 0.038(2) 0.016(2) -0.014(2) 0.0118(19)
C71 0.050(3) 0.087(3) 0.056(3) -0.004(2) -0.021(2) 0.026(3)
C72 0.038(2) 0.071(3) 0.053(3) 0.0021(19) -0.0030(18) 0.028(2)

loop_
_atom_type_symbol
_atom_type_description
_atom_type_scat_dispersion_real
_atom_type_scat_dispersion_imag
_atom_type_scat_source
Co Co 0.3494 0.9721 'International Tables Vol C Tables 4.2.6.8 and 6.1.1.4'
P P 0.1023 0.0942 'International Tables Vol C Tables 4.2.6.8 and 6.1.1.4'
O O 0.0106 0.0060 'International Tables Vol C Tables 4.2.6.8 and 6.1.1.4'
C C 0.0033 0.0016 'International Tables Vol C Tables 4.2.6.8 and 6.1.1.4'
H H 0.0000 0.0000 'International Tables Vol C Tables 4.2.6.8 and 6.1.1.4'

loop_
_geom_angle_atom_site_label_1
_geom_angle_atom_site_label_2
_geom_angle_atom_site_label_3
_geom_angle
_geom_angle_publ_flag
P1 Co1 H1 177.6(11) yes
P2 Co1 H1 76.4(11) yes
P3 Co1 H1 78.6(11) yes
P4 Co1 H1 79.5(11) yes
P2 Co1 P1 101.19(3) yes
P3 Co1 P1 102.89(3) yes
P4 Co1 P1 101.41(3) yes
P3 Co1 P2 114.86(3) yes
P4 Co1 P2 118.38(3) yes
P4 Co1 P3 114.50(3) yes
O1 P1 O3 101.81(10) ?
O1 P1 O2 102.26(10) ?
O3 P1 O2 102.19(10) ?
O1 P1 Co1 116.64(7) ?
O3 P1 Co1 114.96(7) ?
O2 P1 Co1 116.73(7) ?
O5 P2 O4 97.28(10) ?
O5 P2 O6 102.28(10) ?
O4 P2 O6 93.93(10) ?
O5 P2 Co1 117.63(7) ?
O4 P2 Co1 118.56(8) ?
O6 P2 Co1 122.09(8) ?
O9 P3 O7 101.26(10) ?
O9 P3 O8 102.84(11) ?
O7 P3 O8 93.89(10) ?
O9 P3 Co1 117.12(8) ?
O7 P3 Co1 115.91(8) ?
O8 P3 Co1 121.71(8) ?
O11 P4 O10 95.77(10) ?
O11 P4 O12 94.30(11) ?
O10 P4 O12 101.99(11) ?
O11 P4 Co1 118.04(8) ?
O10 P4 Co1 118.66(7) ?
O12 P4 Co1 122.51(8) ?
C1 O1 P1 127.40(17) ?
C7 O2 P1 128.38(16) ?
C13 O3 P1 128.93(16) ?
C19 O4 P2 130.42(19) ?
C25 O5 P2 124.46(17) ?
C31 O6 P2 128.65(16) ?
C37 O7 P3 125.21(16) ?
C43 O8 P3 129.19(18) ?
C49 O9 P3 123.95(17) ?
C55 O10 P4 123.06(17) ?
C61 O11 P4 131.09(19) ?
C67 O12 P4 126.38(18) ?
C2 C1 C6 121.1(3) ?
C2 C1 O1 119.8(3) ?
C6 C1 O1 119.1(2) ?
C1 C2 C3 118.9(3) ?
C1 C2 H2 120.6 ?
C3 C2 H2 120.6 ?
C4 C3 C2 121.4(3) ?
C4 C3 H3 119.3 ?
C2 C3 H3 119.3 ?
C3 C4 C5 118.9(3) ?
C3 C4 H4 120.5 ?
C5 C4 H4 120.5 ?
C4 C5 C6 121.0(3) ?
C4 C5 H5 119.5 ?
C6 C5 H5 119.5 ?
C5 C6 C1 118.6(3) ?
C5 C6 H6 120.7 ?
C1 C6 H6 120.7 ?
C12 C7 C8 120.8(3) ?
C12 C7 O2 120.6(2) ?
C8 C7 O2 118.5(2) ?
C9 C8 C7 118.9(3) ?
C9 C8 H8 120.6 ?
C7 C8 H8 120.6 ?
C10 C9 C8 121.5(3) ?
C10 C9 H9 119.2 ?
C8 C9 H9 119.2 ?
C11 C10 C9 118.7(3) ?
C11 C10 H10 120.6 ?
C9 C10 H10 120.6 ?
C10 C11 C12 121.2(3) ?
C10 C11 H11 119.4 ?
C12 C11 H11 119.4 ?
C7 C12 C11 118.9(3) ?
C7 C12 H12 120.6 ?
C11 C12 H12 120.6 ?
C18 C13 C14 121.8(3) ?
C18 C13 O3 119.2(2) ?
C14 C13 O3 119.0(2) ?
C15 C14 C13 118.2(3) ?
C15 C14 H14 120.9 ?
C13 C14 H14 120.9 ?
C16 C15 C14 121.7(3) ?
C16 C15 H15 119.2 ?
C14 C15 H15 119.2 ?
C15 C16 C17 118.7(3) ?
C15 C16 H16 120.6 ?
C17 C16 H16 120.6 ?
C16 C17 C18 120.7(3) ?
C16 C17 H17 119.7 ?
C18 C17 H17 119.7 ?
C13 C18 C17 118.9(3) ?
C13 C18 H18 120.5 ?
C17 C18 H18 120.5 ?
C24 C19 O4 115.5(3) ?
C24 C19 C20 120.8(3) ?
O4 C19 C20 123.7(3) ?
C21 C20 C19 118.4(3) ?
C21 C20 H20 120.8 ?
C19 C20 H20 120.8 ?
C20 C21 C22 121.5(4) ?
C20 C21 H21 119.3 ?
C22 C21 H21 119.3 ?
C23 C22 C21 119.3(3) ?
C23 C22 H22 120.4 ?
C21 C22 H22 120.4 ?
C22 C23 C24 120.4(3) ?
C22 C23 H23 119.8 ?
C24 C23 H23 119.8 ?
C19 C24 C23 119.6(4) ?
C19 C24 H24 120.2 ?
C23 C24 H24 120.2 ?
C26 C25 C30 121.5(6) ?
C26 C25 C80 115.5(13) ?
C30 C25 C76 120.0(9) ?
C80 C25 C76 121.8(15) ?
C26 C25 O5 116.7(4) ?
C30 C25 O5 121.6(5) ?
C80 C25 O5 123.1(13) ?
C76 C25 O5 115.1(8) ?
C25 C26 C27 120.0(6) ?
C25 C26 H26 120.0 ?
C27 C26 H26 120.0 ?
C28 C27 C26 117.9(8) ?
C28 C27 H27 121.1 ?
C26 C27 H27 121.1 ?
C27 C28 C29 123.8(11) ?
C27 C28 H28 118.1 ?
C29 C28 H28 118.1 ?
C28 C29 C30 116.1(12) ?
C28 C29 H29 121.9 ?
C30 C29 H29 121.9 ?
C25 C30 C29 120.6(9) ?
C25 C30 H30 119.7 ?
C29 C30 H30 119.7 ?
C77 C76 C25 117.7(16) ?
C77 C76 H76 121.2 ?
C25 C76 H76 121.2 ?
C78 C77 C76 127(2) ?
C78 C77 H77 116.7 ?
C76 C77 H77 116.7 ?
C77 C78 C79 109(3) ?
C77 C78 H78 125.7 ?
C79 C78 H78 125.7 ?
C80 C79 C78 132(4) ?
C80 C79 H79 114.1 ?
C78 C79 H79 114.1 ?
C25 C80 C79 114(3) ?
C25 C80 H80 123.2 ?
C79 C80 H80 123.2 ?
C36 C31 C32 121.1(3) ?
C36 C31 O6 115.5(2) ?
C32 C31 O6 123.2(2) ?
C33 C32 C31 118.4(3) ?
C33 C32 H32 120.8 ?
C31 C32 H32 120.8 ?
C34 C33 C32 121.4(3) ?
C34 C33 H33 119.3 ?
C32 C33 H33 119.3 ?
C33 C34 C35 119.8(3) ?
C33 C34 H34 120.1 ?
C35 C34 H34 120.1 ?
C36 C35 C34 119.8(3) ?
C36 C35 H35 120.1 ?
C34 C35 H35 120.1 ?
C31 C36 C35 119.5(3) ?
C31 C36 H36 120.3 ?
C35 C36 H36 120.3 ?
C38 C37 C42 121.2(3) ?
C38 C37 O7 119.3(3) ?
C42 C37 O7 119.5(3) ?
C39 C38 C37 119.3(3) ?
C39 C38 H38 120.4 ?
C37 C38 H38 120.4 ?
C40 C39 C38 120.6(3) ?
C40 C39 H39 119.7 ?
C38 C39 H39 119.7 ?
C39 C40 C41 119.7(3) ?
C39 C40 H40 120.1 ?
C41 C40 H40 120.1 ?
C42 C41 C40 120.4(3) ?
C42 C41 H41 119.8 ?
C40 C41 H41 119.8 ?
C37 C42 C41 118.8(3) ?
C37 C42 H42 120.6 ?
C41 C42 H42 120.6 ?
C44 C43 C48 121.0(3) ?
C44 C43 O8 115.4(3) ?
C48 C43 O8 123.5(3) ?
C43 C44 C45 119.1(3) ?
C43 C44 H44 120.5 ?
C45 C44 H44 120.5 ?
C46 C45 C44 120.4(3) ?
C46 C45 H45 119.8 ?
C44 C45 H45 119.8 ?
C47 C46 C45 119.6(3) ?
C47 C46 H46 120.2 ?
C45 C46 H46 120.2 ?
C46 C47 C48 121.1(4) ?
C46 C47 H47 119.4 ?
C48 C47 H47 119.4 ?
C43 C48 C47 118.7(3) ?
C43 C48 H48 120.6 ?
C47 C48 H48 120.6 ?
C50 C49 C54 121.7(3) ?
C50 C49 O9 120.9(3) ?
C54 C49 O9 117.3(3) ?
C49 C50 C51 119.0(3) ?
C49 C50 H50 120.5 ?
C51 C50 H50 120.5 ?
C52 C51 C50 120.2(3) ?
C52 C51 H51 119.9 ?
C50 C51 H51 119.9 ?
C53 C52 C51 119.9(3) ?
C53 C52 H52 120.0 ?
C51 C52 H52 120.0 ?
C52 C53 C54 120.7(3) ?
C52 C53 H53 119.6 ?
C54 C53 H53 119.6 ?
C49 C54 C53 118.5(3) ?
C49 C54 H54 120.8 ?
C53 C54 H54 120.8 ?
C56 C55 C60 122.2(3) ?
C56 C55 O10 118.3(3) ?
C60 C55 O10 119.4(3) ?
C55 C56 C57 117.5(4) ?
C55 C56 H56 121.2 ?
C57 C56 H56 121.2 ?
C58 C57 C56 121.0(4) ?
C58 C57 H57 119.5 ?
C56 C57 H57 119.5 ?
C59 C58 C57 120.1(3) ?
C59 C58 H58 120.0 ?
C57 C58 H58 120.0 ?
C58 C59 C60 120.3(4) ?
C58 C59 H59 119.8 ?
C60 C59 H59 119.8 ?
C55 C60 C59 118.9(4) ?
C55 C60 H60 120.6 ?
C59 C60 H60 120.6 ?
O11 C61 C62 124.8(3) ?
O11 C61 C66 115.2(3) ?
C62 C61 C66 120.0(3) ?
C61 C62 C63 118.6(3) ?
C61 C62 H62 120.7 ?
C63 C62 H62 120.7 ?
C64 C63 C62 122.3(3) ?
C64 C63 H63 118.8 ?
C62 C63 H63 118.8 ?
C63 C64 C65 118.9(3) ?
C63 C64 H64 120.5 ?
C65 C64 H64 120.5 ?
C66 C65 C64 120.3(3) ?
C66 C65 H65 119.8 ?
C64 C65 H65 119.9 ?
C65 C66 C61 119.8(3) ?
C65 C66 H66 120.1 ?
C61 C66 H66 120.1 ?
C68 C67 C72 120.4(4) ?
C68 C67 O12 122.8(3) ?
C72 C67 O12 116.6(3) ?
C67 C68 C69 119.1(3) ?
C67 C68 H68 120.4 ?
C69 C68 H68 120.4 ?
C70 C69 C68 120.8(4) ?
C70 C69 H69 119.6 ?
C68 C69 H69 119.6 ?
C69 C70 C71 119.9(4) ?
C69 C70 H70 120.0 ?
C71 C70 H70 120.0 ?
C70 C71 C72 119.6(4) ?
C70 C71 H71 120.2 ?
C72 C71 H71 120.2 ?
C67 C72 C71 120.2(4) ?
C67 C72 H72 119.9 ?
C71 C72 H72 119.9 ?

loop_
_geom_bond_atom_site_label_1
_geom_bond_atom_site_label_2
_geom_bond_distance
_geom_bond_publ_flag
Co1 H1 1.36(2) yes
Co1 P1 2.1191(7) yes
Co1 P2 2.0860(8) yes
Co1 P3 2.0903(8) yes
Co1 P4 2.0816(7) yes
P1 O1 1.612(2) ?
P1 O3 1.6123(19) ?
P1 O2 1.6152(18) ?
P2 O5 1.619(2) ?
P2 O4 1.621(2) ?
P2 O6 1.6365(19) ?
P3 O9 1.625(2) ?
P3 O7 1.6279(19) ?
P3 O8 1.6297(19) ?
P4 O11 1.620(2) ?
P4 O10 1.6237(19) ?
P4 O12 1.634(2) ?
O1 C1 1.410(3) ?
O2 C7 1.405(3) ?
O3 C13 1.402(3) ?
O4 C19 1.383(3) ?
O5 C25 1.403(3) ?
O6 C31 1.390(3) ?
O7 C37 1.404(3) ?
O8 C43 1.382(3) ?
O9 C49 1.405(3) ?
O10 C55 1.414(3) ?
O11 C61 1.378(3) ?
O12 C67 1.393(4) ?
C1 C2 1.371(4) ?
C1 C6 1.392(4) ?
C2 C3 1.383(4) ?
C2 H2 0.95 ?
C3 C4 1.377(5) ?
C3 H3 0.95 ?
C4 C5 1.376(5) ?
C4 H4 0.95 ?
C5 C6 1.387(4) ?
C5 H5 0.95 ?
C6 H6 0.95 ?
C7 C12 1.383(4) ?
C7 C8 1.386(4) ?
C8 C9 1.381(4) ?
C8 H8 0.95 ?
C9 C10 1.379(5) ?
C9 H9 0.95 ?
C10 C11 1.379(4) ?
C10 H10 0.95 ?
C11 C12 1.387(4) ?
C11 H11 0.95 ?
C12 H12 0.95 ?
C13 C18 1.369(4) ?
C13 C14 1.380(4) ?
C14 C15 1.379(4) ?
C14 H14 0.95 ?
C15 C16 1.379(4) ?
C15 H15 0.95 ?
C16 C17 1.382(4) ?
C16 H16 0.95 ?
C17 C18 1.387(4) ?
C17 H17 0.95 ?
C18 H18 0.95 ?
C19 C24 1.377(4) ?
C19 C20 1.389(4) ?
C20 C21 1.381(4) ?
C20 H20 0.95 ?
C21 C22 1.384(5) ?
C21 H21 0.95 ?
C22 C23 1.371(6) ?
C22 H22 0.95 ?
C23 C24 1.390(5) ?
C23 H23 0.95 ?
C24 H24 0.95 ?
C25 C26 1.361(6) ?
C25 C30 1.367(7) ?
C25 C80 1.374(10) ?
C25 C76 1.397(9) ?
C26 C27 1.381(8) ?
C26 H26 0.95 ?
C27 C28 1.378(9) ?
C27 H27 0.95 ?
C28 C29 1.380(9) ?
C28 H28 0.95 ?
C29 C30 1.403(8) ?
C29 H29 0.95 ?
C30 H30 0.95 ?
C76 C77 1.392(10) ?
C76 H76 0.95 ?
C77 C78 1.388(10) ?
C77 H77 0.95 ?
C78 C79 1.389(10) ?
C78 H78 0.95 ?
C79 C80 1.388(10) ?
C79 H79 0.95 ?
C80 H80 0.95 ?
C31 C36 1.379(4) ?
C31 C32 1.386(4) ?
C32 C33 1.383(4) ?
C32 H32 0.95 ?
C33 C34 1.367(4) ?
C33 H33 0.95 ?
C34 C35 1.390(5) ?
C34 H34 0.95 ?
C35 C36 1.386(4) ?
C35 H35 0.95 ?
C36 H36 0.95 ?
C37 C38 1.379(4) ?
C37 C42 1.381(4) ?
C38 C39 1.377(4) ?
C38 H38 0.95 ?
C39 C40 1.373(5) ?
C39 H39 0.95 ?
C40 C41 1.385(5) ?
C40 H40 0.95 ?
C41 C42 1.383(4) ?
C41 H41 0.95 ?
C42 H42 0.95 ?
C43 C44 1.365(4) ?
C43 C48 1.369(4) ?
C44 C45 1.396(5) ?
C44 H44 0.95 ?
C45 C46 1.364(6) ?
C45 H45 0.95 ?
C46 C47 1.356(5) ?
C46 H46 0.95 ?
C47 C48 1.389(5) ?
C47 H47 0.95 ?
C48 H48 0.95 ?
C49 C50 1.377(4) ?
C49 C54 1.378(4) ?
C50 C51 1.387(4) ?
C50 H50 0.95 ?
C51 C52 1.382(5) ?
C51 H51 0.95 ?
C52 C53 1.375(5) ?
C52 H52 0.95 ?
C53 C54 1.391(5) ?
C53 H53 0.95 ?
C54 H54 0.95 ?
C55 C56 1.370(5) ?
C55 C60 1.372(5) ?
C56 C57 1.406(5) ?
C56 H56 0.95 ?
C57 C58 1.369(7) ?
C57 H57 0.95 ?
C58 C59 1.363(6) ?
C58 H58 0.95 ?
C59 C60 1.395(4) ?
C59 H59 0.95 ?
C60 H60 0.95 ?
C61 C62 1.384(4) ?
C61 C66 1.388(4) ?
C62 C63 1.386(4) ?
C62 H62 0.95 ?
C63 C64 1.353(5) ?
C63 H63 0.95 ?
C64 C65 1.390(5) ?
C64 H64 0.95 ?
C65 C66 1.383(4) ?
C65 H65 0.95 ?
C66 H66 0.95 ?
C67 C68 1.371(5) ?
C67 C72 1.378(5) ?
C68 C69 1.390(5) ?
C68 H68 0.95 ?
C69 C70 1.369(6) ?
C69 H69 0.95 ?
C70 C71 1.377(6) ?
C70 H70 0.95 ?
C71 C72 1.384(6) ?
C71 H71 0.95 ?
C72 H72 0.95 ?

loop_
_geom_torsion_atom_site_label_1
_geom_torsion_atom_site_label_2
_geom_torsion_atom_site_label_3
_geom_torsion_atom_site_label_4
_geom_torsion
P4 Co1 P1 O1 79.83(9)
P2 Co1 P1 O1 -157.88(8)
P3 Co1 P1 O1 -38.87(9)
P4 Co1 P1 O3 -39.24(9)
P2 Co1 P1 O3 83.05(9)
P3 Co1 P1 O3 -157.94(8)
P4 Co1 P1 O2 -158.93(8)
P2 Co1 P1 O2 -36.64(8)
P3 Co1 P1 O2 82.38(8)
P4 Co1 P2 O5 86.17(9)
P3 Co1 P2 O5 -133.50(9)
P1 Co1 P2 O5 -23.48(9)
P4 Co1 P2 O4 -30.44(9)
P3 Co1 P2 O4 109.89(9)
P1 Co1 P2 O4 -140.09(9)
P4 Co1 P2 O6 -146.13(9)
P3 Co1 P2 O6 -5.80(9)
P1 Co1 P2 O6 104.23(9)
P4 Co1 P3 O9 -129.70(9)
P2 Co1 P3 O9 88.41(9)
P1 Co1 P3 O9 -20.59(9)
P4 Co1 P3 O7 110.78(8)
P2 Co1 P3 O7 -31.10(9)
P1 Co1 P3 O7 -140.11(8)
P4 Co1 P3 O8 -2.10(10)
P2 Co1 P3 O8 -143.99(9)
P1 Co1 P3 O8 107.01(9)
P2 Co1 P4 O11 112.41(9)
P3 Co1 P4 O11 -28.06(10)
P1 Co1 P4 O11 -138.07(9)
P2 Co1 P4 O10 -132.69(10)
P3 Co1 P4 O10 86.84(10)
P1 Co1 P4 O10 -23.17(10)
P2 Co1 P4 O12 -3.71(10)
P3 Co1 P4 O12 -144.18(9)
P1 Co1 P4 O12 105.82(10)
O3 P1 O1 C1 -10.8(2)
O2 P1 O1 C1 94.7(2)
Co1 P1 O1 C1 -136.72(19)
O1 P1 O2 C7 -10.0(2)
O3 P1 O2 C7 95.2(2)
Co1 P1 O2 C7 -138.5(2)
O1 P1 O3 C13 96.6(2)
O2 P1 O3 C13 -8.9(2)
Co1 P1 O3 C13 -136.4(2)
O5 P2 O4 C19 151.9(2)
O6 P2 O4 C19 49.0(2)
Co1 P2 O4 C19 -81.1(2)
O4 P2 O5 C25 -32.9(2)
O6 P2 O5 C25 62.8(2)
Co1 P2 O5 C25 -160.56(19)
O5 P2 O6 C31 74.8(2)
O4 P2 O6 C31 173.2(2)
Co1 P2 O6 C31 -59.3(2)
O9 P3 O7 C37 111.8(2)
O8 P3 O7 C37 7.8(2)
Co1 P3 O7 C37 -120.4(2)
O9 P3 O8 C43 67.7(3)
O7 P3 O8 C43 170.2(2)
Co1 P3 O8 C43 -66.0(3)
O7 P3 O9 C49 -35.9(2)
O8 P3 O9 C49 60.8(2)
Co1 P3 O9 C49 -162.92(18)
O11 P4 O10 C55 -40.7(3)
O12 P4 O10 C55 55.0(3)
Co1 P4 O10 C55 -167.1(2)
O10 P4 O11 C61 164.2(2)
O12 P4 O11 C61 61.7(3)
Co1 P4 O11 C61 -68.9(3)
O11 P4 O12 C67 177.9(2)
O10 P4 O12 C67 81.0(2)
Co1 P4 O12 C67 -54.8(2)
P1 O1 C1 C2 -112.0(3)
P1 O1 C1 C6 71.2(3)
C6 C1 C2 C3 -2.0(4)
O1 C1 C2 C3 -178.7(3)
C1 C2 C3 C4 -0.9(5)
C2 C3 C4 C5 2.3(5)
C3 C4 C5 C6 -0.8(5)
C4 C5 C6 C1 -2.0(5)
C2 C1 C6 C5 3.4(5)
O1 C1 C6 C5 -179.9(3)
P1 O2 C7 C12 -99.6(3)
P1 O2 C7 C8 84.3(3)
C12 C7 C8 C9 0.0(4)
O2 C7 C8 C9 176.1(2)
C7 C8 C9 C10 0.8(4)
C8 C9 C10 C11 -0.5(5)
C9 C10 C11 C12 -0.4(5)
C8 C7 C12 C11 -0.9(4)
O2 C7 C12 C11 -176.9(2)
C10 C11 C12 C7 1.1(4)
P1 O3 C13 C18 -111.4(3)
P1 O3 C13 C14 71.6(3)
C18 C13 C14 C15 1.0(4)
O3 C13 C14 C15 177.9(3)
C13 C14 C15 C16 -1.1(5)
C14 C15 C16 C17 0.5(5)
C15 C16 C17 C18 0.3(5)
C14 C13 C18 C17 -0.3(4)
O3 C13 C18 C17 -177.2(2)
C16 C17 C18 C13 -0.4(5)
P2 O4 C19 C24 -172.1(2)
P2 O4 C19 C20 9.0(4)
C24 C19 C20 C21 -0.6(4)
O4 C19 C20 C21 178.2(3)
C19 C20 C21 C22 0.4(4)
C20 C21 C22 C23 -0.2(5)
C21 C22 C23 C24 0.2(5)
O4 C19 C24 C23 -178.3(3)
C20 C19 C24 C23 0.6(5)
C22 C23 C24 C19 -0.4(5)
P2 O5 C25 C26 111.8(5)
P2 O5 C25 C30 -72.9(5)
P2 O5 C25 C80 -93.6(11)
P2 O5 C25 C76 86.5(9)
C30 C25 C26 C27 1.4(7)
C80 C25 C26 C27 20.1(11)
C76 C25 C26 C27 -92(3)
O5 C25 C26 C27 176.6(4)
C25 C26 C27 C28 -3.0(8)
C26 C27 C28 C29 4.1(10)
C27 C28 C29 C30 -3.4(10)
C26 C25 C30 C29 -0.6(7)
C80 C25 C30 C29 -75(5)
C76 C25 C30 C29 25.9(9)
O5 C25 C30 C29 -175.7(5)
C28 C29 C30 C25 1.5(9)
C26 C25 C76 C77 78(3)
C30 C25 C76 C77 -22.7(13)
C80 C25 C76 C77 -2.4(15)
O5 C25 C76 C77 177.5(9)
C25 C76 C77 C78 1.6(18)
C76 C77 C78 C79 -0.9(19)
C77 C78 C79 C80 1(2)
C26 C25 C80 C79 -22.6(15)
C30 C25 C80 C79 92(6)
C76 C25 C80 C79 2.5(16)
O5 C25 C80 C79 -177.5(10)
C78 C79 C80 C25 -2(2)
P2 O6 C31 C36 145.9(2)
P2 O6 C31 C32 -39.7(4)
C36 C31 C32 C33 1.3(4)
O6 C31 C32 C33 -172.7(3)
C31 C32 C33 C34 1.0(5)
C32 C33 C34 C35 -1.7(5)
C33 C34 C35 C36 0.1(5)
C32 C31 C36 C35 -2.8(5)
O6 C31 C36 C35 171.6(3)
C34 C35 C36 C31 2.1(5)
P3 O7 C37 C38 78.3(3)
P3 O7 C37 C42 -103.4(3)
C42 C37 C38 C39 0.0(4)
O7 C37 C38 C39 178.3(2)
C37 C38 C39 C40 -0.7(5)
C38 C39 C40 C41 1.0(5)
C39 C40 C41 C42 -0.7(5)
C38 C37 C42 C41 0.3(4)
O7 C37 C42 C41 -177.9(3)
C40 C41 C42 C37 0.0(5)
P3 O8 C43 C44 170.2(3)
P3 O8 C43 C48 -12.8(5)
C48 C43 C44 C45 -0.9(6)
O8 C43 C44 C45 176.1(4)
C43 C44 C45 C46 -0.8(7)
C44 C45 C46 C47 3.1(7)
C45 C46 C47 C48 -3.8(8)
C44 C43 C48 C47 0.2(6)
O8 C43 C48 C47 -176.5(4)
C46 C47 C48 C43 2.2(7)
P3 O9 C49 C50 -78.6(3)
P3 O9 C49 C54 103.1(3)
C54 C49 C50 C51 -0.9(5)
O9 C49 C50 C51 -179.2(3)
C49 C50 C51 C52 1.3(5)
C50 C51 C52 C53 -1.0(5)
C51 C52 C53 C54 0.3(5)
C50 C49 C54 C53 0.2(5)
O9 C49 C54 C53 178.5(3)
C52 C53 C54 C49 0.1(5)
P4 O10 C55 C56 94.2(3)
P4 O10 C55 C60 -88.8(3)
C60 C55 C56 C57 0.4(5)
O10 C55 C56 C57 177.3(3)
C55 C56 C57 C58 -0.5(5)
C56 C57 C58 C59 -0.1(6)
C57 C58 C59 C60 0.8(6)
C56 C55 C60 C59 0.4(5)
O10 C55 C60 C59 -176.5(3)
C58 C59 C60 C55 -1.0(6)
P4 O11 C61 C62 -18.2(4)
P4 O11 C61 C66 163.7(2)
O11 C61 C62 C63 -177.2(3)
C66 C61 C62 C63 0.8(4)
C61 C62 C63 C64 0.7(5)
C62 C63 C64 C65 -1.5(5)
C63 C64 C65 C66 0.6(5)
C64 C65 C66 C61 0.9(5)
O11 C61 C66 C65 176.6(3)
C62 C61 C66 C65 -1.6(4)
P4 O12 C67 C68 -39.5(4)
P4 O12 C67 C72 145.2(3)
C72 C67 C68 C69 -0.1(5)
O12 C67 C68 C69 -175.2(3)
C67 C68 C69 C70 0.7(5)
C68 C69 C70 C71 -1.0(6)
C69 C70 C71 C72 0.7(6)
C68 C67 C72 C71 -0.2(5)
O12 C67 C72 C71 175.1(3)
C70 C71 C72 C67 0.0(6)
